data_4306929
loop_
_publ_author_name
'Chunyan Sun'
'Yangguang Li'
'Enbo Wang'
'Dongrong Xiao'
'Haiyan An'
'Lin Xu'

_publ_section_title
;
A Series of New Organic-Inorganic Molybdenum Arsenate Complexes Based on
[(ZnO6)(As3O3)2Mo6O18]4- and [HxAs2Mo6O26](6-x)- Clusters as SBUs
;
_journal_name_full 'Inorganic Chemistry'
_journal_page_first 1563
_journal_page_last 1574
_journal_paper_doi 10.1021/ic061227j
_journal_volume 46
_journal_year 2007
_chemical_formula_sum 'C20 H42 As6 Mo6 N4 O42 Zn2'
_chemical_formula_weight 2166.48
_chemical_name_systematic
; 
 ? 
;
_space_group_IT_number 2
_symmetry_cell_setting triclinic
_symmetry_space_group_name_Hall '-P 1'
_symmetry_space_group_name_H-M 'P -1'
_atom_sites_solution_hydrogens geom
_atom_sites_solution_primary direct
_atom_sites_solution_secondary difmap
_audit_creation_method SHELXL-97
_cell_angle_alpha 114.93(3)
_cell_angle_beta 93.63(3)
_cell_angle_gamma 105.82(3)
_cell_formula_units_Z 1
_cell_length_a 9.3252(19)
_cell_length_b 12.051(2)
_cell_length_c 14.174(3)
_cell_measurement_reflns_used 4555
_cell_measurement_temperature 293(2)
_cell_measurement_theta_max 25.00
_cell_measurement_theta_min 3.07
_cell_volume 1360.4(7)
_computing_cell_refinement 'RAPID AUTO'
_computing_data_collection 'RAPID AUTO'
_computing_data_reduction 'RAPID AUTO'
_computing_molecular_graphics 'Bruker SHELXTL'
_computing_publication_material 'Bruker SHELXTL'
_computing_structure_refinement 'SHELXL-97 (Sheldrick, 1997)'
_computing_structure_solution 'SHELXS-97 (Sheldrick, 1990)'
_diffrn_ambient_temperature 293(2)
_diffrn_detector_area_resol_mean '100x100 microns'
_diffrn_measured_fraction_theta_full 0.950
_diffrn_measured_fraction_theta_max 0.950
_diffrn_measurement_device_type 'Rigaku R-AXIS RAPID IP diffractomete'
_diffrn_measurement_method 'Oscillation scans'
_diffrn_radiation_monochromator graphite
_diffrn_radiation_source 'fine-focus sealed tube'
_diffrn_radiation_type MoK\a
_diffrn_radiation_wavelength 0.71073
_diffrn_reflns_av_R_equivalents 0.1089
_diffrn_reflns_av_sigmaI/netI 0.1523
_diffrn_reflns_limit_h_max 11
_diffrn_reflns_limit_h_min -11
_diffrn_reflns_limit_k_max 14
_diffrn_reflns_limit_k_min -14
_diffrn_reflns_limit_l_max 16
_diffrn_reflns_limit_l_min -16
_diffrn_reflns_number 9962
_diffrn_reflns_theta_full 25.00
_diffrn_reflns_theta_max 25.00
_diffrn_reflns_theta_min 3.07
_diffrn_standards_decay_% 0
_diffrn_standards_interval_count 0
_diffrn_standards_interval_time .
_diffrn_standards_number 0
_exptl_absorpt_coefficient_mu 5.935
_exptl_absorpt_correction_T_max 0.271
_exptl_absorpt_correction_T_min 0.171
_exptl_absorpt_correction_type empirical
_exptl_absorpt_process_details 'ABSCOR by T.Higashi    8 March, 1995'
_exptl_crystal_colour colorless
_exptl_crystal_density_diffrn 2.645
_exptl_crystal_density_method 'not measured'
_exptl_crystal_description block
_exptl_crystal_F_000 1036
_exptl_crystal_size_max 0.32
_exptl_crystal_size_mid 0.26
_exptl_crystal_size_min 0.22
_refine_diff_density_max 1.518
_refine_diff_density_min -1.355
_refine_diff_density_rms 0.312
_refine_ls_extinction_method none
_refine_ls_goodness_of_fit_ref 1.011
_refine_ls_hydrogen_treatment mixed
_refine_ls_matrix_type full
_refine_ls_number_parameters 373
_refine_ls_number_reflns 4555
_refine_ls_number_restraints 132
_refine_ls_restrained_S_all 1.013
_refine_ls_R_factor_all 0.1282
_refine_ls_R_factor_gt 0.0783
_refine_ls_shift/su_max 0.000
_refine_ls_shift/su_mean 0.000
_refine_ls_structure_factor_coef Fsqd
_refine_ls_weighting_details 'calc w=1/[\s^2^(Fo^2^)+(0.0738P)^2^+0.0000P] where P=(Fo^2^+2Fc^2^)/3'
_refine_ls_weighting_scheme calc
_refine_ls_wR_factor_gt 0.1672
_refine_ls_wR_factor_ref 0.1945
_reflns_number_gt 2596
_reflns_number_total 4555
_reflns_threshold_expression >2sigma(I)
_cod_data_source_file ic061227jsi20060704_031318.cif
_cod_data_source_block s64e
_cod_original_cell_volume 1360.4(5)
_cod_database_code 4306929

loop_
_symmetry_equiv_pos_as_xyz
'x, y, z'
'-x, -y, -z'

loop_
_atom_site_label
_atom_site_type_symbol
_atom_site_fract_x
_atom_site_fract_y
_atom_site_fract_z
_atom_site_U_iso_or_equiv
_atom_site_adp_type
_atom_site_occupancy
_atom_site_symmetry_multiplicity
_atom_site_calc_flag
_atom_site_refinement_flags
_atom_site_disorder_assembly
_atom_site_disorder_group
Mo1 Mo 0.10911(12) 0.25909(13) 0.24131(9) 0.0264(3) Uani 1 1 d . . .
Mo2 Mo 0.00610(12) -0.04175(13) 0.22042(9) 0.0258(3) Uani 1 1 d . . .
Mo3 Mo -0.11640(12) -0.30034(13) -0.01881(10) 0.0253(3) Uani 1 1 d . . .
As1 As 0.35038(14) 0.07374(16) 0.15002(11) 0.0282(4) Uani 1 1 d . . .
As2 As 0.34309(14) 0.10347(16) -0.06789(12) 0.0276(4) Uani 1 1 d . . .
As3 As 0.23775(14) -0.18516(15) -0.07902(12) 0.0278(4) Uani 1 1 d . . .
Zn1 Zn 0.0000 0.0000 0.0000 0.0218(5) Uani 1 2 d S . .
O1 O 0.1550(8) 0.0662(9) 0.1396(6) 0.021(2) Uani 1 1 d U . .
O2 O 0.0521(9) -0.1736(9) -0.0761(7) 0.024(2) Uani 1 1 d U . .
O3 O 0.1520(8) 0.0992(8) -0.0616(6) 0.0164(19) Uani 1 1 d . . .
O4 O 0.3220(10) -0.0905(10) 0.0595(8) 0.032(2) Uani 1 1 d . . .
O5 O 0.4098(8) 0.1519(9) 0.0683(7) 0.025(2) Uani 1 1 d U . .
O6 O 0.3159(9) -0.0661(10) -0.1240(7) 0.026(2) Uani 1 1 d . . .
O7 O -0.0257(9) 0.1220(10) 0.2606(7) 0.026(2) Uani 1 1 d . . .
O8 O 0.0301(9) -0.1951(11) 0.1126(7) 0.030(2) Uani 1 1 d . . .
O9 O 0.2671(10) 0.3074(11) 0.3359(8) 0.043(3) Uani 1 1 d . . .
O10 O 0.0201(13) 0.3732(11) 0.2926(8) 0.042(3) Uani 1 1 d . . .
O11 O 0.1658(11) 0.0056(11) 0.3136(8) 0.041(3) Uani 1 1 d . . .
O12 O -0.1434(11) -0.1105(11) 0.2627(8) 0.038(3) Uani 1 1 d . . .
O13 O -0.2761(10) -0.3624(11) 0.0185(8) 0.036(3) Uani 1 1 d . . .
O14 O -0.2209(9) -0.3170(10) -0.1492(7) 0.030(2) Uani 1 1 d . . .
O15 O -0.0410(10) -0.4226(11) -0.0679(8) 0.039(3) Uani 1 1 d . . .
Zn2 Zn 0.5000 0.0000 0.5000 0.0358(7) Uani 1 2 d S . .
N1 N 0.7285(11) 0.1345(14) 0.5559(9) 0.036(3) Uani 1 1 d U . .
N2 N 1.4796(12) 0.5522(13) 0.7848(11) 0.039(3) Uani 1 1 d U . .
H2A H 1.5727 0.6012 0.8130 0.039 Uiso 1 1 calc R . .
C1 C 0.7586(15) 0.2505(16) 0.6426(12) 0.035(4) Uani 1 1 d U . .
H1 H 0.6780 0.2750 0.6702 0.035 Uiso 1 1 calc R . .
C2 C 0.9049(17) 0.3328(19) 0.6907(14) 0.049(4) Uani 1 1 d U . .
H2 H 0.9233 0.4075 0.7544 0.049 Uiso 1 1 calc R . .
C3 C 1.0289(15) 0.3035(16) 0.6426(11) 0.030(3) Uani 1 1 d U . .
C4 C 0.9919(15) 0.1868(16) 0.5529(12) 0.035(4) Uani 1 1 d U . .
H4 H 1.0680 0.1618 0.5188 0.035 Uiso 1 1 calc R . .
C5 C 0.8397(14) 0.1050(17) 0.5123(12) 0.035(4) Uani 1 1 d U . .
H5 H 0.8177 0.0264 0.4516 0.035 Uiso 1 1 calc R . .
C6 C 1.3831(15) 0.5408(16) 0.8475(12) 0.037(4) Uani 1 1 d U . .
H6 H 1.4146 0.5854 0.9210 0.037 Uiso 1 1 calc R . .
C7 C 1.2320(17) 0.4597(18) 0.7999(12) 0.042(4) Uani 1 1 d U . .
H7 H 1.1628 0.4527 0.8432 0.042 Uiso 1 1 calc R . .
C8 C 1.1835(15) 0.3911(17) 0.6931(12) 0.035(4) Uani 1 1 d U . .
C9 C 1.2883(18) 0.4101(19) 0.6279(14) 0.051(5) Uani 1 1 d U . .
H9 H 1.2572 0.3702 0.5544 0.051 Uiso 1 1 calc R . .
C10 C 1.435(2) 0.4878(19) 0.6755(15) 0.055(5) Uani 1 1 d U . .
H10 H 1.5060 0.4976 0.6338 0.055 Uiso 1 1 calc R . .
OW1 O 0.4087(16) 0.1527(18) 0.5297(15) 0.101(5) Uani 1 1 d U . .
OW2 O 0.4938(18) 0.0281(18) 0.6534(12) 0.101(5) Uani 1 1 d U . .
OW3 O 0.2705(13) -0.3291(13) 0.0888(10) 0.056(3) Uani 1 1 d U . .
OW4 O 0.4637(14) 0.2817(15) 0.7803(11) 0.066(4) Uani 1 1 d U . .
OW5 O 0.2912(18) -0.1854(19) -0.3457(13) 0.064(5) Uani 0.76 1 d PU A 1
OW5A O 0.284(6) -0.309(6) -0.361(4) 0.060(14) Uani 0.24 1 d PU B 2
OW6 O 0.5266(19) 0.324(2) 0.4649(14) 0.104(6) Uani 1 1 d U . .

loop_
_atom_site_aniso_label
_atom_site_aniso_U_11
_atom_site_aniso_U_22
_atom_site_aniso_U_33
_atom_site_aniso_U_23
_atom_site_aniso_U_13
_atom_site_aniso_U_12
Mo1 0.0211(6) 0.0263(8) 0.0267(7) 0.0104(6) 0.0016(5) 0.0039(5)
Mo2 0.0216(6) 0.0287(8) 0.0276(7) 0.0151(6) 0.0025(5) 0.0058(5)
Mo3 0.0221(6) 0.0229(8) 0.0307(7) 0.0137(6) 0.0024(5) 0.0053(5)
As1 0.0162(7) 0.0354(10) 0.0305(9) 0.0144(7) 0.0008(5) 0.0067(6)
As2 0.0173(7) 0.0321(10) 0.0355(9) 0.0185(8) 0.0054(6) 0.0063(6)
As3 0.0193(7) 0.0269(9) 0.0369(9) 0.0139(7) 0.0046(6) 0.0084(6)
Zn1 0.0196(10) 0.0204(14) 0.0243(12) 0.0099(10) 0.0042(8) 0.0052(9)
O1 0.008(4) 0.021(5) 0.021(4) 0.004(4) -0.002(3) -0.003(3)
O2 0.010(4) 0.029(5) 0.031(5) 0.016(4) 0.004(3) 0.001(3)
O3 0.010(4) 0.016(5) 0.020(5) 0.007(4) 0.002(3) 0.001(3)
O4 0.027(5) 0.030(7) 0.044(6) 0.023(5) 0.007(4) 0.009(4)
O5 0.006(4) 0.030(5) 0.034(5) 0.014(4) -0.002(3) -0.001(3)
O6 0.023(5) 0.033(6) 0.025(5) 0.016(5) 0.001(4) 0.010(4)
O7 0.019(4) 0.035(6) 0.029(5) 0.020(5) 0.009(4) 0.008(4)
O8 0.013(4) 0.048(7) 0.032(6) 0.023(5) -0.002(4) 0.009(4)
O9 0.029(5) 0.037(8) 0.039(7) 0.010(6) -0.013(4) -0.008(5)
O10 0.067(7) 0.026(7) 0.042(7) 0.013(6) 0.026(5) 0.026(6)
O11 0.036(6) 0.037(7) 0.051(7) 0.027(6) 0.001(5) 0.006(5)
O12 0.038(5) 0.033(7) 0.037(6) 0.018(5) 0.003(4) 0.001(5)
O13 0.030(5) 0.032(7) 0.040(6) 0.016(5) -0.001(4) 0.002(4)
O14 0.022(5) 0.027(6) 0.039(6) 0.013(5) 0.003(4) 0.009(4)
O15 0.035(6) 0.043(8) 0.039(6) 0.018(6) 0.007(4) 0.015(5)
Zn2 0.0229(12) 0.0356(17) 0.0383(15) 0.0140(13) -0.0022(10) 0.0008(10)
N1 0.013(5) 0.047(7) 0.032(6) 0.011(5) 0.003(4) -0.001(5)
N2 0.019(5) 0.025(7) 0.060(7) 0.014(6) -0.004(5) -0.002(4)
C1 0.023(6) 0.040(8) 0.036(7) 0.013(6) 0.003(5) 0.009(5)
C2 0.039(7) 0.047(9) 0.055(8) 0.018(6) 0.007(6) 0.017(6)
C3 0.025(6) 0.036(8) 0.029(6) 0.016(6) 0.007(5) 0.010(5)
C4 0.028(6) 0.042(8) 0.039(7) 0.019(6) 0.013(5) 0.016(5)
C5 0.024(6) 0.038(8) 0.037(7) 0.015(6) -0.003(5) 0.003(5)
C6 0.027(6) 0.036(8) 0.040(7) 0.008(6) 0.004(5) 0.012(5)
C7 0.040(7) 0.041(8) 0.036(7) 0.012(6) 0.012(6) 0.010(6)
C8 0.022(6) 0.041(8) 0.040(7) 0.018(6) 0.005(5) 0.008(5)
C9 0.038(7) 0.056(9) 0.054(8) 0.017(7) 0.011(6) 0.019(6)
C10 0.052(8) 0.048(9) 0.053(8) 0.015(7) 0.010(6) 0.013(6)
OW1 0.063(7) 0.073(9) 0.153(10) 0.037(7) 0.012(7) 0.027(6)
OW2 0.094(8) 0.106(10) 0.071(8) 0.043(7) 0.012(6) -0.017(6)
OW3 0.052(6) 0.056(7) 0.064(7) 0.027(6) 0.001(5) 0.024(5)
OW4 0.059(6) 0.075(8) 0.070(7) 0.039(6) 0.020(5) 0.018(6)
OW5 0.057(7) 0.068(9) 0.064(8) 0.024(7) 0.032(6) 0.022(6)
OW5A 0.059(16) 0.060(17) 0.060(16) 0.030(11) 0.010(10) 0.014(10)
OW6 0.118(9) 0.105(10) 0.098(9) 0.050(7) 0.001(7) 0.048(8)

loop_
_atom_type_symbol
_atom_type_description
_atom_type_scat_dispersion_real
_atom_type_scat_dispersion_imag
_atom_type_scat_source
C C 0.0033 0.0016 'International Tables Vol C Tables 4.2.6.8 and 6.1.1.4'
H H 0.0000 0.0000 'International Tables Vol C Tables 4.2.6.8 and 6.1.1.4'
N N 0.0061 0.0033 'International Tables Vol C Tables 4.2.6.8 and 6.1.1.4'
O O 0.0106 0.0060 'International Tables Vol C Tables 4.2.6.8 and 6.1.1.4'
Zn Zn 0.2839 1.4301 'International Tables Vol C Tables 4.2.6.8 and 6.1.1.4'
As As 0.0499 2.0058 'International Tables Vol C Tables 4.2.6.8 and 6.1.1.4'
Mo Mo -1.6832 0.6857 'International Tables Vol C Tables 4.2.6.8 and 6.1.1.4'

loop_
_geom_angle_atom_site_label_1
_geom_angle_atom_site_label_2
_geom_angle_atom_site_label_3
_geom_angle
_geom_angle_site_symmetry_1
_geom_angle_site_symmetry_3
_geom_angle_publ_flag
O9 Mo1 O10 106.2(6) . . ?
O9 Mo1 O7 101.2(4) . . ?
O10 Mo1 O7 99.0(4) . . ?
O9 Mo1 O14 95.1(4) . 2 ?
O10 Mo1 O14 101.3(4) . 2 ?
O7 Mo1 O14 149.3(4) . 2 ?
O9 Mo1 O2 161.4(4) . 2 ?
O10 Mo1 O2 88.9(5) . 2 ?
O7 Mo1 O2 86.8(3) . 2 ?
O14 Mo1 O2 70.8(3) 2 2 ?
O9 Mo1 O1 90.3(4) . . ?
O10 Mo1 O1 162.4(4) . . ?
O7 Mo1 O1 71.1(3) . . ?
O14 Mo1 O1 83.0(4) 2 . ?
O2 Mo1 O1 76.3(3) 2 . ?
O11 Mo2 O12 106.5(5) . . ?
O11 Mo2 O7 100.2(5) . . ?
O12 Mo2 O7 97.7(5) . . ?
O11 Mo2 O8 98.8(5) . . ?
O12 Mo2 O8 99.9(5) . . ?
O7 Mo2 O8 149.3(4) . . ?
O11 Mo2 O3 161.6(4) . 2 ?
O12 Mo2 O3 91.0(4) . 2 ?
O7 Mo2 O3 82.6(3) . 2 ?
O8 Mo2 O3 72.1(3) . 2 ?
O11 Mo2 O1 88.6(4) . . ?
O12 Mo2 O1 162.9(4) . . ?
O7 Mo2 O1 71.3(3) . . ?
O8 Mo2 O1 85.2(4) . . ?
O3 Mo2 O1 74.9(3) 2 . ?
O15 Mo3 O13 105.0(5) . . ?
O15 Mo3 O8 96.9(5) . . ?
O13 Mo3 O8 103.6(4) . . ?
O15 Mo3 O14 100.8(4) . . ?
O13 Mo3 O14 95.9(4) . . ?
O8 Mo3 O14 149.2(4) . . ?
O15 Mo3 O2 92.8(4) . . ?
O13 Mo3 O2 160.2(4) . . ?
O8 Mo3 O2 82.5(4) . . ?
O14 Mo3 O2 71.7(3) . . ?
O15 Mo3 O3 164.8(4) . 2 ?
O13 Mo3 O3 88.0(4) . 2 ?
O8 Mo3 O3 72.0(4) . 2 ?
O14 Mo3 O3 85.3(4) . 2 ?
O2 Mo3 O3 75.8(3) . 2 ?
O4 As1 O1 98.3(4) . . ?
O4 As1 O5 100.6(4) . . ?
O1 As1 O5 99.9(4) . . ?
O5 As2 O3 98.0(4) . . ?
O5 As2 O6 100.5(4) . . ?
O3 As2 O6 99.8(4) . . ?
O4 As3 O2 99.7(4) . . ?
O4 As3 O6 99.2(4) . . ?
O2 As3 O6 98.9(4) . . ?
O1 Zn1 O1 180.0(5) 2 . ?
O1 Zn1 O3 94.1(3) 2 2 ?
O1 Zn1 O3 85.9(3) . 2 ?
O1 Zn1 O3 85.9(3) 2 . ?
O1 Zn1 O3 94.1(3) . . ?
O3 Zn1 O3 180.0(6) 2 . ?
O1 Zn1 O2 86.9(3) 2 . ?
O1 Zn1 O2 93.1(3) . . ?
O3 Zn1 O2 85.8(3) 2 . ?
O3 Zn1 O2 94.2(3) . . ?
O1 Zn1 O2 93.1(3) 2 2 ?
O1 Zn1 O2 86.9(3) . 2 ?
O3 Zn1 O2 94.2(3) 2 2 ?
O3 Zn1 O2 85.8(3) . 2 ?
O2 Zn1 O2 180.0(7) . 2 ?
As1 O1 Zn1 126.1(4) . . ?
As1 O1 Mo2 116.8(5) . . ?
Zn1 O1 Mo2 99.6(3) . . ?
As1 O1 Mo1 116.4(4) . . ?
Zn1 O1 Mo1 99.0(4) . . ?
Mo2 O1 Mo1 92.4(3) . . ?
As3 O2 Zn1 125.8(5) . . ?
As3 O2 Mo3 118.4(5) . . ?
Zn1 O2 Mo3 98.8(3) . . ?
As3 O2 Mo1 116.2(4) . 2 ?
Zn1 O2 Mo1 97.7(4) . 2 ?
Mo3 O2 Mo1 93.6(3) . 2 ?
As2 O3 Zn1 127.3(5) . . ?
As2 O3 Mo2 116.3(4) . 2 ?
Zn1 O3 Mo2 99.5(3) . 2 ?
As2 O3 Mo3 115.8(4) . 2 ?
Zn1 O3 Mo3 99.5(3) . 2 ?
Mo2 O3 Mo3 91.6(3) 2 2 ?
As3 O4 As1 131.9(6) . . ?
As2 O5 As1 130.8(5) . . ?
As2 O6 As3 131.7(5) . . ?
Mo2 O7 Mo1 122.3(4) . . ?
Mo3 O8 Mo2 121.0(4) . . ?
Mo3 O14 Mo1 121.4(4) . 2 ?
OW2 Zn2 OW2 180.000(1) . 2_656 ?
OW2 Zn2 OW1 89.1(8) . . ?
OW2 Zn2 OW1 90.9(8) 2_656 . ?
OW2 Zn2 OW1 90.9(8) . 2_656 ?
OW2 Zn2 OW1 89.1(8) 2_656 2_656 ?
OW1 Zn2 OW1 180.000(3) . 2_656 ?
OW2 Zn2 N1 91.2(5) . 2_656 ?
OW2 Zn2 N1 88.8(5) 2_656 2_656 ?
OW1 Zn2 N1 88.7(6) . 2_656 ?
OW1 Zn2 N1 91.3(6) 2_656 2_656 ?
OW2 Zn2 N1 88.8(5) . . ?
OW2 Zn2 N1 91.2(5) 2_656 . ?
OW1 Zn2 N1 91.3(6) . . ?
OW1 Zn2 N1 88.7(6) 2_656 . ?
N1 Zn2 N1 180.000(1) 2_656 . ?
C5 N1 C1 119.1(12) . . ?
C5 N1 Zn2 121.7(11) . . ?
C1 N1 Zn2 119.1(8) . . ?
C6 N2 C10 121.9(13) . . ?
N1 C1 C2 121.7(14) . . ?
C1 C2 C3 119.8(16) . . ?
C4 C3 C2 115.9(13) . . ?
C4 C3 C8 124.1(13) . . ?
C2 C3 C8 119.8(14) . . ?
C3 C4 C5 120.3(13) . . ?
N1 C5 C4 122.8(15) . . ?
N2 C6 C7 118.2(14) . . ?
C8 C7 C6 122.2(14) . . ?
C7 C8 C9 118.0(14) . . ?
C7 C8 C3 123.0(13) . . ?
C9 C8 C3 119.0(14) . . ?
C10 C9 C8 118.7(17) . . ?
C9 C10 N2 120.7(16) . . ?

loop_
_geom_bond_atom_site_label_1
_geom_bond_atom_site_label_2
_geom_bond_distance
_geom_bond_site_symmetry_2
_geom_bond_publ_flag
Mo1 O9 1.712(9) . ?
Mo1 O10 1.722(10) . ?
Mo1 O7 1.917(9) . ?
Mo1 O14 1.955(9) 2 ?
Mo1 O2 2.342(9) 2 ?
Mo1 O1 2.337(9) . ?
Mo2 O11 1.714(10) . ?
Mo2 O12 1.698(9) . ?
Mo2 O7 1.923(10) . ?
Mo2 O8 1.920(10) . ?
Mo2 O3 2.330(8) 2 ?
Mo2 O1 2.324(8) . ?
Mo3 O15 1.707(11) . ?
Mo3 O13 1.698(9) . ?
Mo3 O8 1.920(9) . ?
Mo3 O14 1.939(9) . ?
Mo3 O2 2.315(8) . ?
Mo3 O3 2.332(9) 2 ?
As1 O4 1.779(11) . ?
As1 O1 1.793(8) . ?
As1 O5 1.804(9) . ?
As2 O5 1.776(9) . ?
As2 O3 1.778(7) . ?
As2 O6 1.787(10) . ?
As3 O4 1.789(10) . ?
As3 O2 1.776(8) . ?
As3 O6 1.805(9) . ?
Zn1 O1 2.078(8) 2 ?
Zn1 O1 2.078(8) . ?
Zn1 O3 2.077(7) 2 ?
Zn1 O3 2.077(7) . ?
Zn1 O2 2.120(10) . ?
Zn1 O2 2.120(10) 2 ?
O2 Mo1 2.342(9) 2 ?
O3 Mo2 2.330(8) 2 ?
O3 Mo3 2.332(9) 2 ?
O14 Mo1 1.955(9) 2 ?
Zn2 OW2 2.062(14) . ?
Zn2 OW2 2.062(14) 2_656 ?
Zn2 OW1 2.130(17) . ?
Zn2 OW1 2.130(17) 2_656 ?
Zn2 N1 2.148(11) 2_656 ?
Zn2 N1 2.148(11) . ?
N1 C5 1.297(17) . ?
N1 C1 1.36(2) . ?
N2 C6 1.325(17) . ?
N2 C10 1.38(2) . ?
C1 C2 1.37(2) . ?
C2 C3 1.431(19) . ?
C3 C4 1.37(2) . ?
C3 C8 1.452(19) . ?
C4 C5 1.405(19) . ?
C6 C7 1.40(2) . ?
C7 C8 1.35(2) . ?
C8 C9 1.42(2) . ?
C9 C10 1.36(2) . ?
